data_7233393
loop_
_publ_author_name
'Audran, G\'erard'
'Bagryanskaya, Elena'
'Bagryanskaya, Irina'
'Edeleva, Mariya'
'Joly, Jean-Patrick'
'Marque, Sylvain R. A.'
'Iurchenkova, Anna'
'Kaletina, Polina'
'Cherkasov, Sergey'
'Hai, Tung To'
'Tretyakov, Evgeny'
'Zhivetyeva, Svetlana'

_publ_section_title
;
 How intramolecular coordination bonding (ICB) controls the homolysis of
 the C--ON bond in alkoxyamines
;
_journal_issue 44
_journal_name_full 'RSC Advances'
_journal_page_first 25776
_journal_paper_doi 10.1039/C9RA05334D
_journal_volume 9
_journal_year 2019
_chemical_formula_moiety 'C68 H78 F36 N6 O20 P2 Zn3'
_chemical_formula_sum 'C68 H78 F36 N6 O20 P2 Zn3'
_chemical_formula_weight 2241.41
_chemical_name_systematic
'bis-?-Diethyl-(1-(tert-butyl(1-(pyrazin-2-yl)ethoxy)amino)-2,2- dimethylpropyl)phosphonate-1k2N1Pyr,OP=O:2k2N1'Pyr,O'P=O:3k2N4Pyr,N4'Pyr- hexakis(1,1,1,5,5,5-hexafluoropentane-2,4-dionato- 2O,O )trizinc(II)'
_space_group_IT_number 2
_space_group_name_Hall '-P 1'
_space_group_name_H-M_alt 'P -1'
_symmetry_cell_setting triclinic
_symmetry_space_group_name_Hall '-P 1'
_symmetry_space_group_name_H-M 'P -1'
_atom_sites_solution_hydrogens geom
_atom_sites_solution_primary direct
_atom_sites_solution_secondary difmap
_audit_creation_method SHELXL-97
_audit_update_record
;
2019-03-22 deposited with the CCDC.    2019-08-02 downloaded from the CCDC.
;
_cell_angle_alpha 86.523(2)
_cell_angle_beta 70.3620(10)
_cell_angle_gamma 67.3500(10)
_cell_formula_units_Z 2
_cell_length_a 15.4251(6)
_cell_length_b 17.7197(7)
_cell_length_c 19.8153(7)
_cell_measurement_reflns_used 14772
_cell_measurement_temperature 200(2)
_cell_measurement_theta_max 26.02
_cell_measurement_theta_min 3.00
_cell_volume 4692.9(3)
_computing_cell_refinement 'Bruker SAINT'
_computing_data_collection 'Bruker APEX2'
_computing_data_reduction 'Bruker SAINT'
_computing_molecular_graphics 'Bruker SHELXTL'
_computing_publication_material 'Bruker SHELXTL'
_computing_structure_refinement 'SHELXL-97 (Sheldrick, 2008)'
_computing_structure_solution 'SHELXS-97 (Sheldrick, 2008)'
_diffrn_ambient_temperature 200(2)
_diffrn_measured_fraction_theta_full 0.998
_diffrn_measured_fraction_theta_max 0.998
_diffrn_measurement_device_type 'Bruker APEX-II CCD'
_diffrn_measurement_method '\f and \w scans'
_diffrn_radiation_monochromator graphite
_diffrn_radiation_source 'sealed tube'
_diffrn_radiation_type MoK\a
_diffrn_radiation_wavelength 0.71073
_diffrn_reflns_av_R_equivalents 0.0342
_diffrn_reflns_av_sigmaI/netI 0.0274
_diffrn_reflns_limit_h_max 19
_diffrn_reflns_limit_h_min -19
_diffrn_reflns_limit_k_max 21
_diffrn_reflns_limit_k_min -21
_diffrn_reflns_limit_l_max 24
_diffrn_reflns_limit_l_min -24
_diffrn_reflns_number 83455
_diffrn_reflns_theta_full 26.02
_diffrn_reflns_theta_max 26.02
_diffrn_reflns_theta_min 3.00
_diffrn_standards_number 0
_exptl_absorpt_coefficient_mu 0.931
_exptl_absorpt_correction_T_max 0.8621
_exptl_absorpt_correction_T_min 0.7282
_exptl_absorpt_correction_type multi-scan
_exptl_absorpt_process_details SADABS-2008/1
_exptl_crystal_colour colourless
_exptl_crystal_density_diffrn 1.586
_exptl_crystal_density_method 'not measured'
_exptl_crystal_description plate
_exptl_crystal_F_000 2264
_exptl_crystal_size_max 0.40
_exptl_crystal_size_mid 0.15
_exptl_crystal_size_min 0.03
_refine_diff_density_max 2.279
_refine_diff_density_min -1.096
_refine_diff_density_rms 0.088
_refine_ls_extinction_method none
_refine_ls_goodness_of_fit_ref 1.037
_refine_ls_hydrogen_treatment constr
_refine_ls_matrix_type full
_refine_ls_number_parameters 1216
_refine_ls_number_reflns 18469
_refine_ls_number_restraints 26
_refine_ls_restrained_S_all 1.101
_refine_ls_R_factor_all 0.0740
_refine_ls_R_factor_gt 0.0573
_refine_ls_shift/su_max 0.049
_refine_ls_shift/su_mean 0.005
_refine_ls_structure_factor_coef Fsqd
_refine_ls_weighting_details 'calc w=1/[\s^2^(Fo^2^)+(0.0865P)^2^+10.3434P] where P=(Fo^2^+2Fc^2^)/3'
_refine_ls_weighting_scheme calc
_refine_ls_wR_factor_gt 0.1530
_refine_ls_wR_factor_ref 0.1701
_reflns_number_gt 14772
_reflns_number_total 18469
_reflns_threshold_expression >2sigma(I)
_cod_data_source_file c9ra05334d2.cif
_cod_data_source_block 4_RSSR_am78
_cod_depositor_comments
;
The following automatic conversions were performed:

'_symmetry_cell_setting' value 'Triclinic' changed to 'triclinic'
according to
/home/data/users/saulius/crontab/automatic-downloads/rss-feeds/RSC/lib/dictionaries/cif_core.dic
dictionary named 'cif_core.dic' version 2.4.2 from 2011-04-26.

Automatic conversion script
Id: cif_fix_values 4973 2017-02-22 13:04:09Z antanas 
;
_cod_original_sg_symbol_H-M 'P-1   '
_cod_database_code 7233393

loop_
_symmetry_equiv_pos_as_xyz
'x, y, z'
'-x, -y, -z'

loop_
_atom_site_label
_atom_site_type_symbol
_atom_site_fract_x
_atom_site_fract_y
_atom_site_fract_z
_atom_site_U_iso_or_equiv
_atom_site_adp_type
_atom_site_occupancy
_atom_site_symmetry_multiplicity
_atom_site_calc_flag
_atom_site_refinement_flags
Zn1A Zn 1.31976(3) -0.36467(3) -0.15718(2) 0.02826(12) Uani 1 1 d .
O1A O 1.4581(2) -0.46297(19) -0.18814(17) 0.0416(7) Uani 1 1 d .
O2A O 1.3657(2) -0.3196(2) -0.08607(16) 0.0411(7) Uani 1 1 d .
O3A O 1.3873(2) -0.30485(18) -0.23605(15) 0.0389(7) Uani 1 1 d .
O4A O 1.2447(2) -0.41066(18) -0.07042(15) 0.0371(6) Uani 1 1 d .
C1A C 1.2581(4) -0.4197(3) -0.0115(2) 0.0428(10) Uani 1 1 d .
C2A C 1.3187(5) -0.3949(4) 0.0123(3) 0.0604(15) Uani 1 1 d .
H2AA H 1.3257 -0.4101 0.0576 0.072 Uiso 1 1 calc R
C7A C 1.5556(4) -0.3869(4) -0.2481(3) 0.0539(13) Uani 1 1 d .
H7AA H 1.6216 -0.3881 -0.2646 0.065 Uiso 1 1 calc R
C3A C 1.3693(4) -0.3485(3) -0.0282(3) 0.0484(12) Uani 1 1 d .
C4A C 1.2013(5) -0.4674(4) 0.0382(3) 0.0635(16) Uani 1 1 d .
C9A C 1.6309(4) -0.5348(5) -0.2247(3) 0.073(2) Uani 1 1 d .
C5A C 1.4375(8) -0.3282(6) 0.0003(5) 0.097(3) Uani 1 1 d U
C6A C 1.5388(3) -0.4556(3) -0.2184(2) 0.0441(11) Uani 1 1 d .
C8A C 1.4784(4) -0.3175(3) -0.2539(2) 0.0466(11) Uani 1 1 d .
C10A C 1.4995(6) -0.2412(5) -0.2845(4) 0.085(2) Uani 1 1 d .
Zn1B Zn 1.26612(3) -0.61904(3) -0.39490(2) 0.03130(13) Uani 1 1 d .
O1B O 1.1361(2) -0.62503(18) -0.32649(15) 0.0344(6) Uani 1 1 d .
O2B O 1.2613(2) -0.6921(2) -0.47057(16) 0.0428(7) Uani 1 1 d .
O3B O 1.1802(2) -0.51587(19) -0.43730(16) 0.0403(7) Uani 1 1 d .
O4B O 1.3877(2) -0.59838(19) -0.46475(15) 0.0391(7) Uani 1 1 d .
C1B C 1.0864(3) -0.6591(2) -0.3412(2) 0.0332(9) Uani 1 1 d .
C2B C 1.1054(3) -0.7008(3) -0.4044(2) 0.0414(10) Uani 1 1 d .
H2BA H 1.0582 -0.7213 -0.4074 0.050 Uiso 1 1 calc R
C3B C 1.1908(3) -0.7142(3) -0.4639(2) 0.0403(10) Uani 1 1 d .
C4B C 1.2043(4) -0.7620(4) -0.5309(3) 0.0616(15) Uani 1 1 d .
C5B C 0.9924(3) -0.6526(3) -0.2780(3) 0.0466(11) Uani 1 1 d .
C6B C 1.3893(3) -0.5639(3) -0.5222(2) 0.0386(10) Uani 1 1 d .
C7B C 1.3103(4) -0.5156(3) -0.5435(2) 0.0468(11) Uani 1 1 d .
H7BA H 1.3235 -0.4948 -0.5895 0.056 Uiso 1 1 calc R
C8B C 1.2113(4) -0.4961(3) -0.4993(2) 0.0406(10) Uani 1 1 d .
C10B C 1.1285(4) -0.4428(4) -0.5290(3) 0.0602(15) Uani 1 1 d .
C9B C 1.4960(4) -0.5817(4) -0.5738(3) 0.0524(12) Uani 1 1 d .
Zn1C Zn 0.92146(4) -0.00900(3) -0.18941(3) 0.03539(13) Uani 1 1 d .
O1C O 0.9685(2) 0.06602(19) -0.14245(18) 0.0469(8) Uani 1 1 d .
O2C O 0.8067(2) 0.01322(19) -0.09419(17) 0.0459(8) Uani 1 1 d .
O3C O 1.0489(2) -0.02803(18) -0.27678(16) 0.0410(7) Uani 1 1 d .
O4C O 0.8496(3) 0.0937(2) -0.2351(2) 0.0577(10) Uani 1 1 d .
C1C C 0.8913(4) 0.1245(3) -0.2871(4) 0.0632(16) Uani 1 1 d .
C2C C 0.9911(5) 0.0964(4) -0.3305(3) 0.0614(15) Uani 1 1 d .
H2CA H 1.0119 0.1293 -0.3670 0.074 Uiso 1 1 calc R
C3C C 1.0608(4) 0.0227(3) -0.3225(3) 0.0451(11) Uani 1 1 d .
C4C C 0.8184(7) 0.2060(6) -0.3022(7) 0.119(4) Uani 1 1 d .
C5C C 1.1674(5) -0.0055(4) -0.3752(3) 0.0722(18) Uani 1 1 d .
C6C C 0.7832(3) 0.0617(3) -0.0431(2) 0.0402(10) Uani 1 1 d .
C7C C 0.8298(4) 0.1119(3) -0.0346(2) 0.0497(12) Uani 1 1 d .
H7CA H 0.7996 0.1492 0.0069 0.060 Uiso 1 1 calc R
C8C C 0.9191(3) 0.1092(3) -0.0848(2) 0.0406(10) Uani 1 1 d .
C9C C 0.6905(5) 0.0616(4) 0.0184(3) 0.0711(18) Uani 1 1 d .
C10C C 0.9675(5) 0.1637(4) -0.0686(3) 0.0630(15) Uani 1 1 d .
F8A F 1.3929(10) -0.2910(10) 0.0627(5) 0.265(5) Uani 1 1 d U
F9A F 1.4948(7) -0.3861(7) 0.0222(8) 0.218(5) Uani 1 1 d U
F1B F 1.1329(3) -0.7891(3) -0.5225(2) 0.1092(17) Uani 1 1 d .
F1A F 1.7057(5) -0.5221(5) -0.2296(8) 0.264(7) Uani 1 1 d .
F1C F 0.7481(5) 0.1926(5) -0.3157(6) 0.219(5) Uani 1 1 d .
F2A F 1.6578(5) -0.5780(3) -0.2817(3) 0.151(3) Uani 1 1 d .
F2B F 1.2051(4) -0.7158(3) -0.58603(19) 0.1001(14) Uani 1 1 d .
F2C F 0.7744(5) 0.2587(4) -0.2446(6) 0.211(5) Uani 1 1 d .
F3A F 1.6184(5) -0.5783(5) -0.1761(4) 0.229(5) Uani 1 1 d U
F3B F 1.2896(3) -0.8245(3) -0.5517(3) 0.1114(17) Uani 1 1 d .
F3C F 0.8589(4) 0.2426(3) -0.3542(4) 0.137(2) Uani 1 1 d .
F4B F 0.9160(3) -0.5969(4) -0.2815(3) 0.176(3) Uani 1 1 d .
F4C F 1.2329(3) -0.0319(4) -0.3409(3) 0.136(2) Uani 1 1 d .
F4A F 1.2219(4) -0.5376(3) 0.0083(2) 0.1142(19) Uani 1 1 d .
F5C F 1.1881(4) -0.0670(4) -0.4175(3) 0.145(3) Uani 1 1 d .
F5B F 0.9999(4) -0.6415(4) -0.2163(2) 0.130(2) Uani 1 1 d .
F5A F 1.1027(4) -0.4275(4) 0.0504(3) 0.1269(19) Uani 1 1 d .
F6A F 1.2060(5) -0.4730(4) 0.1012(2) 0.124(2) Uani 1 1 d .
F6C F 1.1888(4) 0.0511(3) -0.4134(3) 0.142(2) Uani 1 1 d .
F7A F 1.4678(8) -0.2778(6) -0.0265(5) 0.207(3) Uani 1 1 d U
F7B F 1.5534(2) -0.5704(3) -0.54137(18) 0.0756(10) Uani 1 1 d .
F7C F 0.6125(3) 0.0835(3) -0.0030(3) 0.1103(17) Uani 1 1 d .
F8B F 1.5415(3) -0.6590(3) -0.6003(2) 0.0867(12) Uani 1 1 d .
F8C F 0.7057(5) -0.0145(4) 0.0368(3) 0.133(2) Uani 1 1 d .
F9C F 0.6649(4) 0.1098(4) 0.0750(2) 0.130(2) Uani 1 1 d .
F9B F 1.5003(3) -0.5364(3) -0.62998(18) 0.0848(12) Uani 1 1 d .
F10C F 1.0093(4) 0.1938(3) -0.1236(2) 0.1134(18) Uani 1 1 d .
F10B F 1.1488(4) -0.3880(4) -0.5672(4) 0.149(3) Uani 1 1 d .
F10A F 1.4600(4) -0.1817(3) -0.2331(3) 0.1115(16) Uani 1 1 d .
F11C F 1.0401(5) 0.1192(4) -0.0437(4) 0.147(2) Uani 1 1 d .
F11B F 1.0440(4) -0.4122(4) -0.4831(3) 0.156(3) Uani 1 1 d .
F11A F 1.5950(4) -0.2554(4) -0.3063(4) 0.159(3) Uani 1 1 d .
F12A F 1.4576(7) -0.2102(4) -0.3311(3) 0.180(4) Uani 1 1 d .
F12C F 0.9080(4) 0.2219(3) -0.0177(3) 0.119(2) Uani 1 1 d .
F12B F 1.1188(5) -0.4879(4) -0.5732(4) 0.169(3) Uani 1 1 d .
P1 P 1.44336(8) -0.78037(7) -0.34348(6) 0.0348(2) Uani 1 1 d .
P1' P 0.86352(8) -0.13896(6) -0.27563(6) 0.0348(2) Uani 1 1 d .
O1 O 1.3639(2) -0.71359(18) -0.36212(15) 0.0380(7) Uani 1 1 d .
O2 O 1.5319(2) -0.7581(2) -0.34387(18) 0.0464(8) Uani 1 1 d .
O3 O 1.4946(3) -0.8567(2) -0.39953(18) 0.0510(8) Uani 1 1 d .
O4 O 1.35391(19) -0.68627(16) -0.21943(14) 0.0291(6) Uani 1 1 d .
N1 N 1.3637(3) -0.76786(19) -0.19476(18) 0.0310(7) Uani 1 1 d .
N2 N 1.2565(2) -0.5368(2) -0.30861(16) 0.0283(7) Uani 1 1 d .
N3 N 1.2798(2) -0.43396(19) -0.22154(17) 0.0284(7) Uani 1 1 d .
C1 C 1.4051(3) -0.8270(2) -0.2591(2) 0.0334(9) Uani 1 1 d .
H1A H 1.4679 -0.8702 -0.2554 0.040 Uiso 1 1 calc R
C2 C 1.3352(4) -0.8738(3) -0.2584(3) 0.0407(10) Uani 1 1 d .
C3 C 1.2845(7) -0.8903(5) -0.1823(4) 0.089(2) Uani 1 1 d .
H3A H 1.3352 -0.9201 -0.1604 0.134 Uiso 1 1 calc R
H3B H 1.2465 -0.9233 -0.1834 0.134 Uiso 1 1 calc R
H3C H 1.2391 -0.8381 -0.1540 0.134 Uiso 1 1 calc R
C4 C 1.4004(5) -0.9585(3) -0.2997(4) 0.0722(17) Uani 1 1 d .
H4A H 1.4356 -0.9515 -0.3495 0.108 Uiso 1 1 calc R
H4B H 1.3579 -0.9880 -0.2992 0.108 Uiso 1 1 calc R
H4C H 1.4491 -0.9900 -0.2767 0.108 Uiso 1 1 calc R
C5 C 1.2558(5) -0.8284(4) -0.2907(4) 0.0720(19) Uani 1 1 d .
H5A H 1.2872 -0.8171 -0.3399 0.108 Uiso 1 1 calc R
H5B H 1.2103 -0.7765 -0.2619 0.108 Uiso 1 1 calc R
H5C H 1.2182 -0.8619 -0.2913 0.108 Uiso 1 1 calc R
C6 C 1.4290(3) -0.7835(3) -0.1484(2) 0.0394(10) Uani 1 1 d .
C7 C 1.5313(4) -0.7816(4) -0.1882(3) 0.0586(14) Uani 1 1 d .
H7A H 1.5670 -0.8235 -0.2288 0.088 Uiso 1 1 calc R
H7B H 1.5695 -0.7928 -0.1554 0.088 Uiso 1 1 calc R
H7C H 1.5233 -0.7274 -0.2060 0.088 Uiso 1 1 calc R
C8 C 1.3732(4) -0.7182(3) -0.0853(3) 0.0502(12) Uani 1 1 d .
H8A H 1.3074 -0.7196 -0.0596 0.075 Uiso 1 1 calc R
H8B H 1.3651 -0.6640 -0.1033 0.075 Uiso 1 1 calc R
H8C H 1.4114 -0.7292 -0.0525 0.075 Uiso 1 1 calc R
C9 C 1.4414(5) -0.8672(3) -0.1177(3) 0.0626(15) Uani 1 1 d .
H9A H 1.4764 -0.9104 -0.1572 0.094 Uiso 1 1 calc R
H9B H 1.3754 -0.8677 -0.0909 0.094 Uiso 1 1 calc R
H9C H 1.4801 -0.8768 -0.0855 0.094 Uiso 1 1 calc R
C10 C 1.2524(3) -0.6365(2) -0.2155(2) 0.0281(8) Uani 1 1 d .
H10A H 1.2347 -0.6620 -0.2499 0.034 Uiso 1 1 calc R
C11 C 1.1738(3) -0.6239(3) -0.1411(2) 0.0370(9) Uani 1 1 d .
H11A H 1.1078 -0.5895 -0.1435 0.055 Uiso 1 1 calc R
H11B H 1.1890 -0.5969 -0.1075 0.055 Uiso 1 1 calc R
H11C H 1.1740 -0.6772 -0.1246 0.055 Uiso 1 1 calc R
C12 C 1.2606(3) -0.5569(2) -0.24313(19) 0.0259(7) Uani 1 1 d .
C13 C 1.2741(3) -0.5056(2) -0.2005(2) 0.0299(8) Uani 1 1 d .
H13A H 1.2794 -0.5220 -0.1550 0.036 Uiso 1 1 calc R
C14 C 1.2728(3) -0.4136(2) -0.2860(2) 0.0310(8) Uani 1 1 d .
H14A H 1.2758 -0.3628 -0.3024 0.037 Uiso 1 1 calc R
C15 C 1.2613(3) -0.4645(2) -0.3292(2) 0.0321(8) Uani 1 1 d .
H15A H 1.2566 -0.4480 -0.3748 0.039 Uiso 1 1 calc R
C16 C 1.5368(4) -0.6777(4) -0.3564(3) 0.0578(13) Uani 1 1 d .
H16A H 1.5404 -0.6552 -0.3133 0.069 Uiso 1 1 calc R
H16B H 1.4759 -0.6396 -0.3654 0.069 Uiso 1 1 calc R
C17 C 1.6262(5) -0.6854(5) -0.4192(4) 0.089(2) Uani 1 1 d .
H17A H 1.6300 -0.6315 -0.4273 0.133 Uiso 1 1 calc R
H17B H 1.6216 -0.7066 -0.4619 0.133 Uiso 1 1 calc R
H17C H 1.6862 -0.7233 -0.4101 0.133 Uiso 1 1 calc R
C18 C 1.5302(7) -0.8449(5) -0.4773(3) 0.094(2) Uani 1 1 d .
H18A H 1.4839 -0.7922 -0.4872 0.112 Uiso 1 1 calc R
H18B H 1.5970 -0.8425 -0.4908 0.112 Uiso 1 1 calc R
C19 C 1.5361(7) -0.9096(6) -0.5191(4) 0.105(3) Uani 1 1 d .
H19A H 1.5601 -0.9008 -0.5701 0.157 Uiso 1 1 calc R
H19B H 1.4698 -0.9113 -0.5064 0.157 Uiso 1 1 calc R
H19C H 1.5825 -0.9618 -0.5096 0.157 Uiso 1 1 calc R
O1' O 0.9643(2) -0.19735(19) -0.33144(17) 0.0457(8) Uani 1 1 d .
O2' O 0.8760(2) -0.08039(17) -0.23336(16) 0.0371(6) Uani 1 1 d .
O3' O 0.7995(3) -0.0953(2) -0.32412(19) 0.0512(8) Uani 1 1 d .
O4' O 0.93722(19) -0.24576(16) -0.18746(15) 0.0307(6) Uani 1 1 d .
N1' N 0.8517(2) -0.2638(2) -0.18623(19) 0.0339(7) Uani 1 1 d .
N2' N 1.1882(2) -0.2560(2) -0.14742(19) 0.0332(7) Uani 1 1 d .
N3' N 1.0229(2) -0.1187(2) -0.15044(18) 0.0327(7) Uani 1 1 d .
C1' C 0.7944(3) -0.2005(2) -0.2251(2) 0.0356(9) Uani 1 1 d .
H1'A H 0.7876 -0.2317 -0.2621 0.043 Uiso 1 1 calc R
C2' C 0.6829(3) -0.1484(3) -0.1741(3) 0.0453(11) Uani 1 1 d .
C3' C 0.6353(4) -0.2075(4) -0.1356(4) 0.0651(16) Uani 1 1 d .
H3'A H 0.6741 -0.2413 -0.1066 0.098 Uiso 1 1 calc R
H3'B H 0.6345 -0.2430 -0.1713 0.098 Uiso 1 1 calc R
H3'C H 0.5667 -0.1761 -0.1043 0.098 Uiso 1 1 calc R
C4' C 0.6769(4) -0.0916(4) -0.1161(4) 0.0675(17) Uani 1 1 d .
H4'A H 0.7074 -0.0530 -0.1389 0.101 Uiso 1 1 calc R
H4'B H 0.7127 -0.1244 -0.0850 0.101 Uiso 1 1 calc R
H4'C H 0.6068 -0.0611 -0.0873 0.101 Uiso 1 1 calc R
C5' C 0.6194(4) -0.0971(3) -0.2184(4) 0.0610(15) Uani 1 1 d .
H5'A H 0.6482 -0.0586 -0.2440 0.091 Uiso 1 1 calc R
H5'B H 0.5511 -0.0666 -0.1862 0.091 Uiso 1 1 calc R
H5'C H 0.6184 -0.1335 -0.2532 0.091 Uiso 1 1 calc R
C6' C 0.8967(3) -0.3519(3) -0.2175(3) 0.0424(10) Uani 1 1 d .
C7' C 0.8121(4) -0.3771(3) -0.2177(4) 0.0586(14) Uani 1 1 d .
H7'A H 0.7630 -0.3673 -0.1691 0.088 Uiso 1 1 calc R
H7'B H 0.8397 -0.4355 -0.2335 0.088 Uiso 1 1 calc R
H7'C H 0.7796 -0.3447 -0.2507 0.088 Uiso 1 1 calc R
C8' C 0.9465(4) -0.4050(3) -0.1670(4) 0.0598(14) Uani 1 1 d .
H8'A H 0.8979 -0.3946 -0.1182 0.090 Uiso 1 1 calc R
H8'B H 1.0026 -0.3917 -0.1672 0.090 Uiso 1 1 calc R
H8'C H 0.9711 -0.4630 -0.1831 0.090 Uiso 1 1 calc R
C9' C 0.9729(4) -0.3675(3) -0.2933(3) 0.0558(13) Uani 1 1 d .
H9'A H 0.9983 -0.4255 -0.3097 0.084 Uiso 1 1 calc R
H9'B H 1.0283 -0.3534 -0.2931 0.084 Uiso 1 1 calc R
H9'C H 0.9409 -0.3335 -0.3259 0.084 Uiso 1 1 calc R
C10' C 0.9174(3) -0.1993(2) -0.1225(2) 0.0312(8) Uani 1 1 d .
H10B H 0.8648 -0.1435 -0.1199 0.037 Uiso 1 1 calc R
C11' C 0.8858(3) -0.2391(3) -0.0534(2) 0.0454(11) Uani 1 1 d .
H11D H 0.8740 -0.2039 -0.0122 0.068 Uiso 1 1 calc R
H11E H 0.9387 -0.2926 -0.0546 0.068 Uiso 1 1 calc R
H11F H 0.8243 -0.2464 -0.0487 0.068 Uiso 1 1 calc R
C12' C 1.0163(3) -0.1917(2) -0.1360(2) 0.0293(8) Uani 1 1 d .
C13' C 1.0997(3) -0.2599(2) -0.1354(2) 0.0310(8) Uani 1 1 d .
H13B H 1.0934 -0.3111 -0.1261 0.037 Uiso 1 1 calc R
C14' C 1.1111(3) -0.1147(3) -0.1589(2) 0.0388(9) Uani 1 1 d .
H14B H 1.1170 -0.0631 -0.1661 0.047 Uiso 1 1 calc R
C15' C 1.1927(3) -0.1818(3) -0.1575(2) 0.0379(9) Uani 1 1 d .
H15B H 1.2536 -0.1759 -0.1638 0.046 Uiso 1 1 calc R
C16' C 0.8192(7) -0.0340(5) -0.3697(5) 0.098(3) Uani 1 1 d .
H16C H 0.8748 -0.0606 -0.4148 0.118 Uiso 1 1 calc R
H16D H 0.8395 0.0002 -0.3455 0.118 Uiso 1 1 calc R
C17' C 0.7304(9) 0.0178(5) -0.3866(6) 0.128(4) Uani 1 1 d .
H17D H 0.7455 0.0589 -0.4187 0.192 Uiso 1 1 calc R
H17E H 0.6760 0.0456 -0.3421 0.192 Uiso 1 1 calc R
H17F H 0.7102 -0.0162 -0.4104 0.192 Uiso 1 1 calc R
C18' C 1.0636(4) -0.2097(4) -0.3341(3) 0.0645(15) Uani 1 1 d .
H18C H 1.0820 -0.2471 -0.2976 0.077 Uiso 1 1 calc R
H18D H 1.0656 -0.1566 -0.3235 0.077 Uiso 1 1 calc R
F6B F 0.9770(5) -0.7195(4) -0.2720(3) 0.151(3) Uani 1 1 d .
C19' C 1.1349(6) -0.2453(5) -0.4066(4) 0.097(3) Uani 1 1 d .
H19D H 1.2025 -0.2539 -0.4088 0.146 Uiso 1 1 calc R
H19E H 1.1166 -0.2077 -0.4425 0.146 Uiso 1 1 calc R
H19F H 1.1328 -0.2980 -0.4166 0.146 Uiso 1 1 calc R

loop_
_atom_site_aniso_label
_atom_site_aniso_U_11
_atom_site_aniso_U_22
_atom_site_aniso_U_33
_atom_site_aniso_U_23
_atom_site_aniso_U_13
_atom_site_aniso_U_12
Zn1A 0.0290(2) 0.0312(2) 0.0276(2) 0.00382(17) -0.01146(18) -0.01349(19)
O1A 0.0333(16) 0.0425(17) 0.0454(17) 0.0039(14) -0.0158(14) -0.0089(13)
O2A 0.0524(18) 0.0515(18) 0.0348(16) 0.0077(14) -0.0205(14) -0.0319(16)
O3A 0.0427(17) 0.0396(16) 0.0335(15) 0.0062(12) -0.0100(13) -0.0182(14)
O4A 0.0433(16) 0.0443(17) 0.0285(15) 0.0031(12) -0.0088(12) -0.0250(14)
C1A 0.059(3) 0.045(2) 0.026(2) 0.0021(18) -0.0090(19) -0.026(2)
C2A 0.100(4) 0.079(4) 0.038(3) 0.024(3) -0.039(3) -0.060(4)
C7A 0.035(2) 0.081(4) 0.047(3) -0.003(3) -0.006(2) -0.029(3)
C3A 0.066(3) 0.059(3) 0.039(2) 0.009(2) -0.026(2) -0.038(3)
C4A 0.097(5) 0.078(4) 0.032(3) 0.007(2) -0.010(3) -0.061(4)
C9A 0.031(3) 0.116(5) 0.044(3) 0.002(3) -0.018(2) 0.006(3)
C5A 0.167(8) 0.126(6) 0.103(5) 0.069(5) -0.115(6) -0.113(6)
C6A 0.035(2) 0.060(3) 0.036(2) -0.005(2) -0.0173(19) -0.010(2)
C8A 0.053(3) 0.061(3) 0.033(2) 0.000(2) -0.006(2) -0.037(3)
C10A 0.110(6) 0.115(6) 0.059(4) 0.012(4) -0.010(4) -0.091(5)
Zn1B 0.0339(2) 0.0392(3) 0.0245(2) 0.00455(18) -0.01108(18) -0.0173(2)
O1B 0.0356(15) 0.0419(16) 0.0288(14) 0.0028(12) -0.0108(12) -0.0182(13)
O2B 0.0439(17) 0.0561(19) 0.0311(15) -0.0049(13) -0.0105(13) -0.0229(15)
O3B 0.0420(16) 0.0477(18) 0.0330(16) 0.0110(13) -0.0155(13) -0.0178(14)
O4B 0.0405(16) 0.0520(18) 0.0292(15) 0.0078(13) -0.0121(12) -0.0230(14)
C1B 0.032(2) 0.033(2) 0.038(2) 0.0076(17) -0.0173(17) -0.0119(17)
C2B 0.039(2) 0.047(3) 0.045(2) 0.001(2) -0.018(2) -0.020(2)
C3B 0.043(2) 0.044(2) 0.038(2) -0.0007(19) -0.020(2) -0.015(2)
C4B 0.061(3) 0.081(4) 0.048(3) -0.018(3) -0.016(3) -0.031(3)
C5B 0.035(2) 0.053(3) 0.051(3) -0.009(2) -0.006(2) -0.022(2)
C6B 0.043(2) 0.052(3) 0.027(2) 0.0009(18) -0.0083(18) -0.028(2)
C7B 0.057(3) 0.065(3) 0.030(2) 0.019(2) -0.019(2) -0.035(3)
C8B 0.052(3) 0.044(2) 0.036(2) 0.0115(19) -0.022(2) -0.024(2)
C10B 0.055(3) 0.087(4) 0.046(3) 0.030(3) -0.028(3) -0.030(3)
C9B 0.053(3) 0.072(4) 0.032(2) 0.007(2) -0.008(2) -0.031(3)
Zn1C 0.0320(3) 0.0284(2) 0.0383(3) -0.00438(19) -0.0027(2) -0.0108(2)
O1C 0.0417(17) 0.0396(17) 0.0504(19) -0.0137(14) 0.0008(15) -0.0179(14)
O2C 0.0395(17) 0.0423(17) 0.0474(18) -0.0115(14) 0.0032(14) -0.0202(14)
O3C 0.0383(16) 0.0372(16) 0.0371(16) 0.0003(13) -0.0017(13) -0.0128(13)
O4C 0.0429(19) 0.0306(17) 0.095(3) 0.0134(18) -0.0218(19) -0.0121(15)
C1C 0.055(3) 0.040(3) 0.113(5) 0.028(3) -0.045(3) -0.027(2)
C2C 0.072(4) 0.057(3) 0.073(4) 0.032(3) -0.033(3) -0.041(3)
C3C 0.048(3) 0.053(3) 0.041(2) 0.002(2) -0.011(2) -0.030(2)
C4C 0.077(5) 0.082(6) 0.228(12) 0.095(7) -0.084(7) -0.046(5)
C5C 0.068(4) 0.087(5) 0.059(4) 0.001(3) 0.003(3) -0.048(4)
C6C 0.039(2) 0.042(2) 0.035(2) 0.0015(19) -0.0051(18) -0.0158(19)
C7C 0.055(3) 0.058(3) 0.033(2) -0.008(2) -0.003(2) -0.027(2)
C8C 0.042(2) 0.039(2) 0.041(2) -0.0007(19) -0.012(2) -0.016(2)
C9C 0.076(4) 0.087(5) 0.044(3) -0.011(3) 0.009(3) -0.048(4)
C10C 0.069(4) 0.074(4) 0.052(3) -0.015(3) -0.007(3) -0.042(3)
F8A 0.311(9) 0.452(11) 0.176(6) -0.040(6) -0.117(6) -0.259(8)
F9A 0.167(6) 0.185(7) 0.390(10) -0.036(7) -0.199(7) -0.059(5)
F1B 0.112(3) 0.163(4) 0.079(3) -0.050(3) -0.008(2) -0.093(3)
F1A 0.085(4) 0.140(6) 0.58(2) -0.073(9) -0.171(8) 0.015(4)
F1C 0.151(5) 0.178(6) 0.447(14) 0.217(8) -0.218(8) -0.115(5)
F2A 0.170(5) 0.095(3) 0.107(4) -0.028(3) -0.070(4) 0.056(3)
F2B 0.133(4) 0.139(4) 0.044(2) -0.004(2) -0.038(2) -0.061(3)
F2C 0.129(5) 0.062(3) 0.304(11) 0.064(5) 0.007(6) 0.030(3)
F3A 0.112(4) 0.242(7) 0.137(5) 0.106(5) 0.001(4) 0.083(5)
F3B 0.098(3) 0.097(3) 0.115(3) -0.067(3) -0.038(3) 0.001(3)
F3C 0.134(4) 0.101(3) 0.232(7) 0.119(4) -0.117(5) -0.071(3)
F4B 0.041(2) 0.213(6) 0.151(5) 0.089(5) 0.018(3) 0.024(3)
F4C 0.052(2) 0.210(6) 0.131(4) 0.023(4) -0.014(3) -0.054(3)
F4A 0.190(5) 0.087(3) 0.067(2) -0.002(2) 0.011(3) -0.100(3)
F5C 0.124(4) 0.149(5) 0.119(4) -0.075(4) 0.059(3) -0.081(4)
F5B 0.100(3) 0.262(7) 0.048(2) -0.011(3) 0.007(2) -0.117(4)
F5A 0.089(3) 0.156(5) 0.124(4) 0.034(4) 0.005(3) -0.074(3)
F6A 0.213(6) 0.181(5) 0.046(2) 0.045(3) -0.040(3) -0.156(5)
F6C 0.120(4) 0.125(4) 0.138(4) 0.027(3) 0.036(3) -0.074(4)
F7A 0.306(7) 0.286(7) 0.246(7) 0.147(5) -0.216(6) -0.253(6)
F7B 0.0502(18) 0.126(3) 0.0566(19) -0.0042(19) -0.0094(15) -0.046(2)
F7C 0.051(2) 0.167(5) 0.098(3) -0.047(3) 0.013(2) -0.051(3)
F8B 0.080(3) 0.086(3) 0.061(2) -0.0194(19) 0.0103(19) -0.023(2)
F8C 0.182(6) 0.142(5) 0.081(3) 0.036(3) 0.002(3) -0.112(4)
F9C 0.121(4) 0.218(6) 0.054(2) -0.059(3) 0.038(2) -0.116(4)
F9B 0.061(2) 0.131(3) 0.055(2) 0.039(2) -0.0065(16) -0.045(2)
F10C 0.180(5) 0.136(4) 0.067(2) -0.002(2) -0.009(3) -0.132(4)
F10B 0.106(4) 0.156(5) 0.213(6) 0.142(5) -0.093(4) -0.064(4)
F10A 0.126(4) 0.082(3) 0.137(4) -0.007(3) -0.021(3) -0.068(3)
F11C 0.152(5) 0.154(5) 0.219(7) 0.033(5) -0.132(5) -0.090(4)
F11B 0.072(3) 0.229(7) 0.090(3) 0.070(4) -0.030(3) 0.016(3)
F11A 0.121(4) 0.128(4) 0.195(6) -0.017(4) 0.048(4) -0.097(4)
F12A 0.368(11) 0.188(6) 0.140(5) 0.121(5) -0.154(6) -0.228(7)
F12C 0.118(4) 0.132(4) 0.103(3) -0.070(3) 0.019(3) -0.084(3)
F12B 0.195(6) 0.141(5) 0.225(7) -0.003(5) -0.182(6) -0.024(4)
P1 0.0337(5) 0.0345(5) 0.0309(5) -0.0019(4) -0.0089(4) -0.0087(4)
P1' 0.0394(6) 0.0295(5) 0.0369(6) 0.0033(4) -0.0159(5) -0.0124(4)
O1 0.0389(16) 0.0415(16) 0.0293(14) 0.0011(12) -0.0123(12) -0.0102(13)
O2 0.0345(16) 0.0500(19) 0.0502(19) 0.0019(15) -0.0114(14) -0.0140(14)
O3 0.054(2) 0.0438(18) 0.0406(17) -0.0100(14) -0.0069(15) -0.0093(15)
O4 0.0310(14) 0.0268(13) 0.0316(14) 0.0058(11) -0.0132(11) -0.0116(11)
N1 0.0387(18) 0.0257(16) 0.0332(17) 0.0070(13) -0.0187(15) -0.0126(14)
N2 0.0293(16) 0.0316(17) 0.0249(15) 0.0025(13) -0.0099(13) -0.0120(14)
N3 0.0291(16) 0.0262(16) 0.0295(16) 0.0010(13) -0.0111(13) -0.0092(13)
C1 0.033(2) 0.029(2) 0.037(2) 0.0003(16) -0.0157(17) -0.0081(16)
C2 0.048(3) 0.031(2) 0.052(3) 0.0050(19) -0.024(2) -0.0180(19)
C3 0.134(7) 0.118(6) 0.065(4) 0.020(4) -0.032(4) -0.102(6)
C4 0.079(4) 0.036(3) 0.106(5) -0.006(3) -0.035(4) -0.021(3)
C5 0.071(4) 0.050(3) 0.132(6) 0.033(3) -0.071(4) -0.035(3)
C6 0.044(2) 0.039(2) 0.041(2) 0.0081(18) -0.026(2) -0.0133(19)
C7 0.047(3) 0.076(4) 0.063(3) 0.005(3) -0.033(3) -0.021(3)
C8 0.067(3) 0.056(3) 0.039(2) 0.007(2) -0.032(2) -0.025(3)
C9 0.087(4) 0.046(3) 0.070(4) 0.019(3) -0.055(3) -0.019(3)
C10 0.0310(19) 0.0274(19) 0.0258(18) 0.0043(14) -0.0108(15) -0.0107(16)
C11 0.038(2) 0.038(2) 0.030(2) 0.0047(17) -0.0063(17) -0.0147(18)
C12 0.0238(17) 0.0256(18) 0.0255(18) 0.0027(14) -0.0082(14) -0.0070(14)
C13 0.035(2) 0.0293(19) 0.0251(18) 0.0044(15) -0.0129(16) -0.0098(16)
C14 0.033(2) 0.0265(19) 0.032(2) 0.0047(15) -0.0092(16) -0.0115(16)
C15 0.038(2) 0.035(2) 0.0270(19) 0.0079(16) -0.0139(17) -0.0169(18)
C16 0.056(3) 0.060(3) 0.065(3) 0.007(3) -0.018(3) -0.034(3)
C17 0.054(4) 0.116(6) 0.103(5) 0.048(5) -0.023(4) -0.049(4)
C18 0.123(6) 0.077(5) 0.049(4) -0.014(3) 0.007(4) -0.033(4)
C19 0.130(7) 0.122(7) 0.056(4) -0.015(4) -0.016(4) -0.053(6)
O1' 0.0510(19) 0.0403(17) 0.0406(17) -0.0048(13) -0.0097(15) -0.0162(15)
O2' 0.0431(16) 0.0284(14) 0.0415(16) 0.0025(12) -0.0167(13) -0.0135(13)
O3' 0.065(2) 0.0468(19) 0.055(2) 0.0161(16) -0.0349(18) -0.0253(17)
O4' 0.0262(13) 0.0319(14) 0.0364(15) 0.0014(11) -0.0100(11) -0.0139(11)
N1' 0.0292(17) 0.0324(18) 0.046(2) 0.0072(15) -0.0160(15) -0.0160(14)
N2' 0.0311(17) 0.0328(18) 0.0380(18) -0.0007(14) -0.0131(15) -0.0132(14)
N3' 0.0295(17) 0.0314(17) 0.0370(18) 0.0009(14) -0.0109(14) -0.0118(14)
C1' 0.032(2) 0.031(2) 0.048(2) 0.0026(18) -0.0181(18) -0.0118(17)
C2' 0.026(2) 0.043(2) 0.066(3) 0.001(2) -0.017(2) -0.0102(19)
C3' 0.034(3) 0.064(4) 0.087(4) 0.016(3) -0.011(3) -0.018(2)
C4' 0.030(2) 0.072(4) 0.084(4) -0.029(3) -0.006(3) -0.010(2)
C5' 0.038(3) 0.051(3) 0.096(4) 0.012(3) -0.033(3) -0.012(2)
C6' 0.042(2) 0.031(2) 0.061(3) 0.005(2) -0.021(2) -0.0179(19)
C7' 0.058(3) 0.041(3) 0.094(4) 0.008(3) -0.036(3) -0.029(2)
C8' 0.067(3) 0.034(2) 0.095(4) 0.019(3) -0.047(3) -0.022(2)
C9' 0.059(3) 0.035(2) 0.070(3) -0.010(2) -0.017(3) -0.016(2)
C10' 0.0265(19) 0.034(2) 0.034(2) 0.0021(16) -0.0101(16) -0.0133(16)
C11' 0.040(2) 0.062(3) 0.039(2) 0.013(2) -0.011(2) -0.028(2)
C12' 0.0292(19) 0.035(2) 0.0264(18) 0.0018(15) -0.0089(15) -0.0154(16)
C13' 0.032(2) 0.032(2) 0.032(2) 0.0020(16) -0.0109(16) -0.0154(17)
C14' 0.039(2) 0.030(2) 0.052(3) 0.0027(18) -0.017(2) -0.0163(18)
C15' 0.035(2) 0.036(2) 0.048(2) 0.0026(18) -0.0165(19) -0.0176(18)
C16' 0.144(7) 0.090(5) 0.122(6) 0.068(5) -0.099(6) -0.070(5)
C17' 0.179(10) 0.077(5) 0.121(8) 0.044(5) -0.082(8) -0.021(6)
C18' 0.051(3) 0.053(3) 0.074(4) -0.012(3) 0.002(3) -0.023(3)
F6B 0.164(5) 0.142(5) 0.124(4) -0.045(3) 0.064(4) -0.123(4)
C19' 0.076(5) 0.102(6) 0.070(4) -0.005(4) 0.017(4) -0.023(4)

loop_
_atom_type_symbol
_atom_type_description
_atom_type_scat_dispersion_real
_atom_type_scat_dispersion_imag
_atom_type_scat_source
C C 0.0033 0.0016 'International Tables Vol C Tables 4.2.6.8 and 6.1.1.4'
H H 0.0000 0.0000 'International Tables Vol C Tables 4.2.6.8 and 6.1.1.4'
N N 0.0061 0.0033 'International Tables Vol C Tables 4.2.6.8 and 6.1.1.4'
O O 0.0106 0.0060 'International Tables Vol C Tables 4.2.6.8 and 6.1.1.4'
F F 0.0171 0.0103 'International Tables Vol C Tables 4.2.6.8 and 6.1.1.4'
P P 0.1023 0.0942 'International Tables Vol C Tables 4.2.6.8 and 6.1.1.4'
Zn Zn 0.2839 1.4301 'International Tables Vol C Tables 4.2.6.8 and 6.1.1.4'

loop_
_geom_angle_atom_site_label_1
_geom_angle_atom_site_label_2
_geom_angle_atom_site_label_3
_geom_angle
O4A Zn1A O3A 172.67(12)
O4A Zn1A O1A 99.14(12)
O3A Zn1A O1A 86.02(12)
O4A Zn1A O2A 86.66(12)
O3A Zn1A O2A 88.31(12)
O1A Zn1A O2A 88.38(13)
O4A Zn1A N2' 92.15(13)
O3A Zn1A N2' 83.08(13)
O1A Zn1A N2' 168.13(13)
O2A Zn1A N2' 95.98(13)
O4A Zn1A N3 85.69(12)
O3A Zn1A N3 100.01(12)
O1A Zn1A N3 84.94(12)
O2A Zn1A N3 168.92(12)
N2' Zn1A N3 92.31(12)
C6A O1A Zn1A 123.9(3)
C3A O2A Zn1A 123.8(3)
C8A O3A Zn1A 122.8(3)
C1A O4A Zn1A 126.1(3)
O4A C1A C2A 128.6(4)
O4A C1A C4A 113.1(4)
C2A C1A C4A 118.3(4)
C1A C2A C3A 121.8(4)
C1A C2A H2AA 119.1
C3A C2A H2AA 119.1
C8A C7A C6A 121.2(4)
C8A C7A H7AA 119.5
C6A C7A H7AA 119.4
O2A C3A C2A 128.4(4)
O2A C3A C5A 113.7(5)
C2A C3A C5A 118.0(5)
F6A C4A F4A 111.9(6)
F6A C4A F5A 102.8(6)
F4A C4A F5A 103.6(6)
F6A C4A C1A 115.8(5)
F4A C4A C1A 112.1(4)
F5A C4A C1A 109.4(5)
F1A C9A F3A 107.8(8)
F1A C9A F2A 103.1(8)
F3A C9A F2A 106.4(9)
F1A C9A C6A 113.2(7)
F3A C9A C6A 114.2(5)
F2A C9A C6A 111.4(4)
F8A C5A F7A 95.6(10)
F8A C5A F9A 91.7(8)
F7A C5A F9A 116.3(9)
F8A C5A C3A 112.7(9)
F7A C5A C3A 118.8(6)
F9A C5A C3A 115.8(7)
O1A C6A C7A 128.7(4)
O1A C6A C9A 113.8(5)
C7A C6A C9A 117.5(5)
O3A C8A C7A 128.6(5)
O3A C8A C10A 111.8(5)
C7A C8A C10A 119.6(5)
F10A C10A F12A 104.3(8)
F10A C10A F11A 103.2(6)
F12A C10A F11A 113.9(7)
F10A C10A C8A 110.3(5)
F12A C10A C8A 112.4(5)
F11A C10A C8A 112.0(7)
O1 Zn1B O1B 98.72(12)
O1 Zn1B O2B 94.03(12)
O1B Zn1B O2B 88.17(12)
O1 Zn1B O4B 87.52(12)
O1B Zn1B O4B 173.16(12)
O2B Zn1B O4B 94.23(12)
O1 Zn1B O3B 172.29(12)
O1B Zn1B O3B 88.87(12)
O2B Zn1B O3B 87.56(13)
O4B Zn1B O3B 84.83(12)
O1 Zn1B N2 88.66(12)
O1B Zn1B N2 87.13(11)
O2B Zn1B N2 174.89(12)
O4B Zn1B N2 90.22(12)
O3B Zn1B N2 90.35(12)
C1B O1B Zn1B 125.9(3)
C3B O2B Zn1B 125.4(3)
C8B O3B Zn1B 123.4(3)
C6B O4B Zn1B 124.8(3)
O1B C1B C2B 129.2(4)
O1B C1B C5B 113.0(4)
C2B C1B C5B 117.8(4)
C3B C2B C1B 122.8(4)
C3B C2B H2BA 118.6
C1B C2B H2BA 118.6
O2B C3B C2B 128.2(4)
O2B C3B C4B 113.7(4)
C2B C3B C4B 118.1(4)
F2B C4B F3B 105.6(5)
F2B C4B F1B 106.4(5)
F3B C4B F1B 108.0(6)
F2B C4B C3B 111.1(5)
F3B C4B C3B 111.7(5)
F1B C4B C3B 113.7(5)
F4B C5B F6B 107.6(6)
F4B C5B F5B 107.8(6)
F6B C5B F5B 102.6(6)
F4B C5B C1B 113.2(5)
F6B C5B C1B 112.6(4)
F5B C5B C1B 112.3(4)
O4B C6B C7B 128.7(4)
O4B C6B C9B 112.6(4)
C7B C6B C9B 118.7(4)
C6B C7B C8B 121.9(4)
C6B C7B H7BA 119.0
C8B C7B H7BA 119.0
O3B C8B C7B 127.9(4)
O3B C8B C10B 114.4(4)
C7B C8B C10B 117.6(4)
F10B C10B F11B 110.1(7)
F10B C10B F12B 103.4(6)
F11B C10B F12B 104.3(7)
F10B C10B C8B 113.7(5)
F11B C10B C8B 114.7(4)
F12B C10B C8B 109.7(5)
F7B C9B F9B 107.0(5)
F7B C9B F8B 105.5(5)
F9B C9B F8B 106.2(4)
F7B C9B C6B 112.5(4)
F9B C9B C6B 113.9(4)
F8B C9B C6B 111.2(4)
O2' Zn1C O2C 93.28(12)
O2' Zn1C O3C 94.52(12)
O2C Zn1C O3C 171.37(13)
O2' Zn1C O4C 92.41(13)
O2C Zn1C O4C 95.66(15)
O3C Zn1C O4C 87.71(14)
O2' Zn1C O1C 179.57(13)
O2C Zn1C O1C 86.31(12)
O3C Zn1C O1C 85.89(12)
O4C Zn1C O1C 87.73(15)
O2' Zn1C N3' 91.80(12)
O2C Zn1C N3' 92.32(13)
O3C Zn1C N3' 83.75(12)
O4C Zn1C N3' 170.75(13)
O1C Zn1C N3' 88.13(13)
C8C O1C Zn1C 125.4(3)
C6C O2C Zn1C 127.9(3)
C3C O3C Zn1C 125.4(3)
C1C O4C Zn1C 125.2(3)
O4C C1C C2C 129.3(5)
O4C C1C C4C 112.2(6)
C2C C1C C4C 118.4(6)
C1C C2C C3C 122.4(5)
C1C C2C H2CA 118.8
C3C C2C H2CA 118.8
O3C C3C C2C 128.5(5)
O3C C3C C5C 112.7(5)
C2C C3C C5C 118.8(5)
F3C C4C F2C 106.1(8)
F3C C4C F1C 109.4(9)
F2C C4C F1C 107.0(10)
F3C C4C C1C 114.8(8)
F2C C4C C1C 110.4(9)
F1C C4C C1C 108.9(7)
F5C C5C F6C 109.0(6)
F5C C5C F4C 105.3(7)
F6C C5C F4C 104.7(6)
F5C C5C C3C 111.3(5)
F6C C5C C3C 114.8(6)
F4C C5C C3C 111.0(5)
O2C C6C C7C 129.0(4)
O2C C6C C9C 111.9(4)
C7C C6C C9C 119.1(4)
C8C C7C C6C 122.1(4)
C8C C7C H7CA 119.0
C6C C7C H7CA 118.9
O1C C8C C7C 128.3(4)
O1C C8C C10C 113.5(4)
C7C C8C C10C 118.1(4)
F9C C9C F8C 109.7(6)
F9C C9C F7C 107.5(6)
F8C C9C F7C 104.6(6)
F9C C9C C6C 114.1(5)
F8C C9C C6C 109.4(5)
F7C C9C C6C 111.1(5)
F10C C10C F12C 109.6(6)
F10C C10C F11C 105.0(6)
F12C C10C F11C 103.8(6)
F10C C10C C8C 113.7(5)
F12C C10C C8C 114.3(5)
F11C C10C C8C 109.5(5)
O1 P1 O2 114.27(19)
O1 P1 O3 111.62(19)
O2 P1 O3 103.57(19)
O1 P1 C1 116.97(18)
O2 P1 C1 107.50(19)
O3 P1 C1 101.36(19)
O2' P1' O3' 112.63(18)
O2' P1' O1' 113.20(18)
O3' P1' O1' 102.8(2)
O2' P1' C1' 117.01(19)
O3' P1' C1' 100.69(19)
O1' P1' C1' 108.96(19)
P1 O1 Zn1B 174.1(2)
C16 O2 P1 125.1(3)
C18 O3 P1 119.3(4)
C10 O4 N1 111.7(3)
O4 N1 C1 108.5(3)
O4 N1 C6 104.2(3)
C1 N1 C6 115.7(3)
C15 N2 C12 117.4(3)
C15 N2 Zn1B 115.2(2)
C12 N2 Zn1B 126.7(3)
C13 N3 C14 117.0(3)
C13 N3 Zn1A 119.4(2)
C14 N3 Zn1A 123.0(3)
N1 C1 C2 112.9(3)
N1 C1 P1 112.2(3)
C2 C1 P1 114.0(3)
N1 C1 H1A 105.7
C2 C1 H1A 105.6
P1 C1 H1A 105.6
C3 C2 C5 108.3(5)
C3 C2 C4 106.0(5)
C5 C2 C4 109.1(5)
C3 C2 C1 110.7(4)
C5 C2 C1 113.6(4)
C4 C2 C1 108.9(4)
C2 C3 H3A 109.4
C2 C3 H3B 109.5
H3A C3 H3B 109.5
C2 C3 H3C 109.6
H3A C3 H3C 109.5
H3B C3 H3C 109.5
C2 C4 H4A 109.5
C2 C4 H4B 109.5
H4A C4 H4B 109.5
C2 C4 H4C 109.5
H4A C4 H4C 109.5
H4B C4 H4C 109.5
C2 C5 H5A 109.4
C2 C5 H5B 109.5
H5A C5 H5B 109.5
C2 C5 H5C 109.5
H5A C5 H5C 109.5
H5B C5 H5C 109.5
C8 C6 C7 109.5(4)
C8 C6 N1 107.6(3)
C7 C6 N1 113.8(4)
C8 C6 C9 107.6(4)
C7 C6 C9 109.6(4)
N1 C6 C9 108.4(4)
C6 C7 H7A 109.5
C6 C7 H7B 109.5
H7A C7 H7B 109.5
C6 C7 H7C 109.5
H7A C7 H7C 109.5
H7B C7 H7C 109.5
C6 C8 H8A 109.4
C6 C8 H8B 109.5
H8A C8 H8B 109.5
C6 C8 H8C 109.5
H8A C8 H8C 109.5
H8B C8 H8C 109.5
C6 C9 H9A 109.4
C6 C9 H9B 109.6
H9A C9 H9B 109.5
C6 C9 H9C 109.5
H9A C9 H9C 109.5
H9B C9 H9C 109.5
O4 C10 C12 102.2(3)
O4 C10 C11 115.1(3)
C12 C10 C11 112.6(3)
O4 C10 H10A 108.9
C12 C10 H10A 108.9
C11 C10 H10A 108.9
C10 C11 H11A 109.4
C10 C11 H11B 109.5
H11A C11 H11B 109.5
C10 C11 H11C 109.5
H11A C11 H11C 109.5
H11B C11 H11C 109.5
N2 C12 C13 120.3(3)
N2 C12 C10 120.1(3)
C13 C12 C10 119.6(3)
N3 C13 C12 122.1(3)
N3 C13 H13A 119.0
C12 C13 H13A 118.9
N3 C14 C15 121.4(4)
N3 C14 H14A 119.3
C15 C14 H14A 119.3
N2 C15 C14 121.7(4)
N2 C15 H15A 119.1
C14 C15 H15A 119.2
O2 C16 C17 109.5(5)
O2 C16 H16A 109.8
C17 C16 H16A 109.9
O2 C16 H16B 109.7
C17 C16 H16B 109.7
H16A C16 H16B 108.2
C16 C17 H17A 109.5
C16 C17 H17B 109.6
H17A C17 H17B 109.5
C16 C17 H17C 109.4
H17A C17 H17C 109.5
H17B C17 H17C 109.5
C19 C18 O3 110.9(6)
C19 C18 H18A 109.5
O3 C18 H18A 109.6
C19 C18 H18B 109.4
O3 C18 H18B 109.3
H18A C18 H18B 108.1
C18 C19 H19A 109.6
C18 C19 H19B 109.3
H19A C19 H19B 109.5
C18 C19 H19C 109.5
H19A C19 H19C 109.5
H19B C19 H19C 109.5
C18' O1' P1' 126.5(3)
P1' O2' Zn1C 168.5(2)
C16' O3' P1' 121.9(4)
C10' O4' N1' 112.4(3)
O4' N1' C1' 108.1(3)
O4' N1' C6' 104.8(3)
C1' N1' C6' 116.9(3)
C13' N2' C15' 116.9(4)
C13' N2' Zn1A 121.6(3)
C15' N2' Zn1A 121.4(3)
C12' N3' C14' 116.6(3)
C12' N3' Zn1C 128.9(3)
C14' N3' Zn1C 112.7(3)
N1' C1' C2' 112.0(4)
N1' C1' P1' 112.4(3)
C2' C1' P1' 114.7(3)
N1' C1' H1'A 105.6
C2' C1' H1'A 105.6
P1' C1' H1'A 105.6
C3' C2' C4' 107.2(5)
C3' C2' C5' 107.3(4)
C4' C2' C5' 108.8(4)
C3' C2' C1' 108.8(4)
C4' C2' C1' 113.7(4)
C5' C2' C1' 110.8(4)
C2' C3' H3'A 109.5
C2' C3' H3'B 109.4
H3'A C3' H3'B 109.5
C2' C3' H3'C 109.5
H3'A C3' H3'C 109.5
H3'B C3' H3'C 109.5
C2' C4' H4'A 109.4
C2' C4' H4'B 109.5
H4'A C4' H4'B 109.5
C2' C4' H4'C 109.5
H4'A C4' H4'C 109.5
H4'B C4' H4'C 109.5
C2' C5' H5'A 109.5
C2' C5' H5'B 109.5
H5'A C5' H5'B 109.5
C2' C5' H5'C 109.5
H5'A C5' H5'C 109.5
H5'B C5' H5'C 109.5
N1' C6' C9' 114.4(4)
N1' C6' C7' 108.8(4)
C9' C6' C7' 109.2(4)
N1' C6' C8' 107.2(4)
C9' C6' C8' 109.4(4)
C7' C6' C8' 107.7(4)
C6' C7' H7'A 109.5
C6' C7' H7'B 109.5
H7'A C7' H7'B 109.5
C6' C7' H7'C 109.5
H7'A C7' H7'C 109.5
H7'B C7' H7'C 109.5
C6' C8' H8'A 109.5
C6' C8' H8'B 109.5
H8'A C8' H8'B 109.5
C6' C8' H8'C 109.4
H8'A C8' H8'C 109.5
H8'B C8' H8'C 109.5
C6' C9' H9'A 109.4
C6' C9' H9'B 109.5
H9'A C9' H9'B 109.5
C6' C9' H9'C 109.4
H9'A C9' H9'C 109.5
H9'B C9' H9'C 109.5
O4' C10' C12' 101.9(3)
O4' C10' C11' 114.7(3)
C12' C10' C11' 112.4(3)
O4' C10' H10B 109.2
C12' C10' H10B 109.2
C11' C10' H10B 109.2
C10' C11' H11D 109.5
C10' C11' H11E 109.5
H11D C11' H11E 109.5
C10' C11' H11F 109.5
H11D C11' H11F 109.5
H11E C11' H11F 109.5
N3' C12' C13' 120.5(3)
N3' C12' C10' 119.2(3)
C13' C12' C10' 120.3(3)
N2' C13' C12' 122.3(4)
N2' C13' H13B 118.8
C12' C13' H13B 118.9
N3' C14' C15' 122.6(4)
N3' C14' H14B 118.7
C15' C14' H14B 118.7
N2' C15' C14' 120.9(4)
N2' C15' H15B 119.5
C14' C15' H15B 119.6
O3' C16' C17' 110.4(7)
O3' C16' H16C 109.5
C17' C16' H16C 109.5
O3' C16' H16D 109.6
C17' C16' H16D 109.6
H16C C16' H16D 108.1
C16' C17' H17D 109.5
C16' C17' H17E 109.4
H17D C17' H17E 109.5
C16' C17' H17F 109.6
H17D C17' H17F 109.5
H17E C17' H17F 109.5
O1' C18' C19' 109.0(6)
O1' C18' H18C 110.0
C19' C18' H18C 109.9
O1' C18' H18D 109.8
C19' C18' H18D 109.9
H18C C18' H18D 108.3
C18' C19' H19D 109.5
C18' C19' H19E 109.5
H19D C19' H19E 109.5
C18' C19' H19F 109.5
H19D C19' H19F 109.5
H19E C19' H19F 109.5

loop_
_geom_bond_atom_site_label_1
_geom_bond_atom_site_label_2
_geom_bond_distance
Zn1A O4A 2.044(3)
Zn1A O3A 2.051(3)
Zn1A O1A 2.086(3)
Zn1A O2A 2.090(3)
Zn1A N2' 2.153(3)
Zn1A N3 2.194(3)
O1A C6A 1.242(6)
O2A C3A 1.237(6)
O3A C8A 1.259(6)
O4A C1A 1.242(5)
C1A C2A 1.388(7)
C1A C4A 1.531(7)
C2A C3A 1.386(7)
C2A H2AA 0.9500
C7A C8A 1.375(8)
C7A C6A 1.396(8)
C7A H7AA 0.9500
C3A C5A 1.506(7)
C4A F6A 1.271(6)
C4A F4A 1.287(7)
C4A F5A 1.348(8)
C9A F1A 1.229(9)
C9A F3A 1.208(9)
C9A F2A 1.256(8)
C9A C6A 1.539(7)
C5A F8A 1.269(15)
C5A F7A 1.181(9)
C5A F9A 1.235(12)
C8A C10A 1.552(8)
C10A F10A 1.318(8)
C10A F12A 1.281(10)
C10A F11A 1.312(9)
Zn1B O1 2.021(3)
Zn1B O1B 2.047(3)
Zn1B O2B 2.077(3)
Zn1B O4B 2.071(3)
Zn1B O3B 2.121(3)
Zn1B N2 2.243(3)
O1B C1B 1.251(5)
O2B C3B 1.256(5)
O3B C8B 1.242(5)
O4B C6B 1.256(5)
C1B C2B 1.377(6)
C1B C5B 1.535(6)
C2B C3B 1.390(7)
C2B H2BA 0.9500
C3B C4B 1.530(6)
C4B F2B 1.324(8)
C4B F3B 1.302(7)
C4B F1B 1.322(7)
C5B F4B 1.232(7)
C5B F6B 1.286(6)
C5B F5B 1.298(6)
C6B C7B 1.376(7)
C6B C9B 1.536(6)
C7B C8B 1.396(7)
C7B H7BA 0.9500
C8B C10B 1.543(7)
C10B F10B 1.265(7)
C10B F11B 1.241(7)
C10B F12B 1.300(8)
C9B F7B 1.330(6)
C9B F9B 1.331(6)
C9B F8B 1.322(7)
Zn1C O2' 2.019(3)
Zn1C O2C 2.039(3)
Zn1C O3C 2.061(3)
Zn1C O4C 2.069(3)
Zn1C O1C 2.123(3)
Zn1C N3' 2.261(3)
O1C C8C 1.243(5)
O2C C6C 1.230(5)
O3C C3C 1.257(6)
O4C C1C 1.237(7)
C1C C2C 1.388(8)
C1C C4C 1.537(9)
C2C C3C 1.377(8)
C2C H2CA 0.9500
C3C C5C 1.523(8)
C4C F3C 1.292(10)
C4C F2C 1.325(15)
C4C F1C 1.306(10)
C5C F5C 1.287(8)
C5C F6C 1.297(8)
C5C F4C 1.327(9)
C6C C7C 1.389(7)
C6C C9C 1.536(7)
C7C C8C 1.386(7)
C7C H7CA 0.9500
C8C C10C 1.533(7)
C9C F9C 1.306(7)
C9C F8C 1.327(8)
C9C F7C 1.319(8)
C10C F10C 1.268(7)
C10C F12C 1.302(7)
C10C F11C 1.328(8)
P1 O1 1.474(3)
P1 O2 1.558(3)
P1 O3 1.567(3)
P1 C1 1.837(4)
P1' O2' 1.478(3)
P1' O3' 1.567(3)
P1' O1' 1.567(3)
P1' C1' 1.837(4)
O2 C16 1.457(6)
O3 C18 1.484(7)
O4 C10 1.449(5)
O4 N1 1.466(4)
N1 C1 1.494(5)
N1 C6 1.521(5)
N2 C15 1.343(5)
N2 C12 1.340(5)
N3 C13 1.338(5)
N3 C14 1.334(5)
C1 C2 1.589(6)
C1 H1A 1.0000
C2 C3 1.515(8)
C2 C5 1.504(7)
C2 C4 1.539(7)
C3 H3A 0.9800
C3 H3B 0.9800
C3 H3C 0.9800
C4 H4A 0.9800
C4 H4B 0.9800
C4 H4C 0.9800
C5 H5A 0.9800
C5 H5B 0.9800
C5 H5C 0.9800
C6 C8 1.525(7)
C6 C7 1.522(7)
C6 C9 1.534(7)
C7 H7A 0.9800
C7 H7B 0.9800
C7 H7C 0.9800
C8 H8A 0.9800
C8 H8B 0.9800
C8 H8C 0.9800
C9 H9A 0.9800
C9 H9B 0.9800
C9 H9C 0.9800
C10 C12 1.518(5)
C10 C11 1.524(5)
C10 H10A 1.0000
C11 H11A 0.9800
C11 H11B 0.9800
C11 H11C 0.9800
C12 C13 1.393(5)
C13 H13A 0.9500
C14 C15 1.379(6)
C14 H14A 0.9500
C15 H15A 0.9500
C16 C17 1.480(8)
C16 H16A 0.9900
C16 H16B 0.9900
C17 H17A 0.9800
C17 H17B 0.9800
C17 H17C 0.9800
C18 C19 1.411(10)
C18 H18A 0.9900
C18 H18B 0.9900
C19 H19A 0.9800
C19 H19B 0.9800
C19 H19C 0.9800
O1' C18' 1.443(7)
O3' C16' 1.428(7)
O4' C10' 1.450(5)
O4' N1' 1.464(4)
N1' C1' 1.490(5)
N1' C6' 1.515(6)
N2' C13' 1.333(5)
N2' C15' 1.344(5)
N3' C12' 1.341(5)
N3' C14' 1.344(5)
C1' C2' 1.598(6)
C1' H1'A 1.0000
C2' C3' 1.529(7)
C2' C4' 1.528(7)
C2' C5' 1.532(7)
C3' H3'A 0.9800
C3' H3'B 0.9800
C3' H3'C 0.9800
C4' H4'A 0.9800
C4' H4'B 0.9800
C4' H4'C 0.9800
C5' H5'A 0.9800
C5' H5'B 0.9800
C5' H5'C 0.9800
C6' C9' 1.526(7)
C6' C7' 1.535(6)
C6' C8' 1.525(7)
C7' H7'A 0.9800
C7' H7'B 0.9800
C7' H7'C 0.9800
C8' H8'A 0.9800
C8' H8'B 0.9800
C8' H8'C 0.9800
C9' H9'A 0.9800
C9' H9'B 0.9800
C9' H9'C 0.9800
C10' C12' 1.515(5)
C10' C11' 1.519(6)
C10' H10B 1.0000
C11' H11D 0.9800
C11' H11E 0.9800
C11' H11F 0.9800
C12' C13' 1.388(6)
C13' H13B 0.9500
C14' C15' 1.366(6)
C14' H14B 0.9500
C15' H15B 0.9500
C16' C17' 1.460(11)
C16' H16C 0.9900
C16' H16D 0.9900
C17' H17D 0.9800
C17' H17E 0.9800
C17' H17F 0.9800
C18' C19' 1.478(8)
C18' H18C 0.9900
C18' H18D 0.9900
C19' H19D 0.9800
C19' H19E 0.9800
C19' H19F 0.9800

loop_
_geom_torsion_atom_site_label_1
_geom_torsion_atom_site_label_2
_geom_torsion_atom_site_label_3
_geom_torsion_atom_site_label_4
_geom_torsion
O4A Zn1A O1A C6A -150.2(3)
O3A Zn1A O1A C6A 24.5(3)
O2A Zn1A O1A C6A -63.9(3)
N2' Zn1A O1A C6A 48.0(8)
N3 Zn1A O1A C6A 125.0(3)
O4A Zn1A O2A C3A 23.2(4)
O3A Zn1A O2A C3A -162.1(4)
O1A Zn1A O2A C3A -76.1(4)
N2' Zn1A O2A C3A 115.0(4)
N3 Zn1A O2A C3A -23.2(9)
O4A Zn1A O3A C8A 104.0(10)
O1A Zn1A O3A C8A -31.1(3)
O2A Zn1A O3A C8A 57.4(3)
N2' Zn1A O3A C8A 153.6(4)
N3 Zn1A O3A C8A -115.3(3)
O3A Zn1A O4A C1A -62.9(11)
O1A Zn1A O4A C1A 71.6(4)
O2A Zn1A O4A C1A -16.2(4)
N2' Zn1A O4A C1A -112.1(4)
N3 Zn1A O4A C1A 155.8(4)
Zn1A O4A C1A C2A 6.4(8)
Zn1A O4A C1A C4A -171.4(3)
O4A C1A C2A C3A 5.2(10)
C4A C1A C2A C3A -177.2(6)
Zn1A O2A C3A C2A -21.8(8)
Zn1A O2A C3A C5A 159.0(6)
C1A C2A C3A O2A 3.9(10)
C1A C2A C3A C5A -176.9(7)
O4A C1A C4A F6A -174.8(6)
C2A C1A C4A F6A 7.2(9)
O4A C1A C4A F4A 55.2(8)
C2A C1A C4A F4A -122.8(6)
O4A C1A C4A F5A -59.2(6)
C2A C1A C4A F5A 122.8(6)
O2A C3A C5A F8A 122.5(9)
C2A C3A C5A F8A -56.8(12)
O2A C3A C5A F7A 12.0(14)
C2A C3A C5A F7A -167.3(11)
O2A C3A C5A F9A -133.8(11)
C2A C3A C5A F9A 46.9(14)
Zn1A O1A C6A C7A -11.1(7)
Zn1A O1A C6A C9A 170.6(3)
C8A C7A C6A O1A -7.5(8)
C8A C7A C6A C9A 170.7(5)
F1A C9A C6A O1A -155.2(8)
F3A C9A C6A O1A -31.4(10)
F2A C9A C6A O1A 89.1(7)
F1A C9A C6A C7A 26.4(10)
F3A C9A C6A C7A 150.2(8)
F2A C9A C6A C7A -89.3(8)
Zn1A O3A C8A C7A 26.1(7)
Zn1A O3A C8A C10A -152.5(4)
C6A C7A C8A O3A -0.9(8)
C6A C7A C8A C10A 177.6(5)
O3A C8A C10A F10A 68.6(7)
C7A C8A C10A F10A -110.1(7)
O3A C8A C10A F12A -47.3(8)
C7A C8A C10A F12A 134.0(7)
O3A C8A C10A F11A -177.1(6)
C7A C8A C10A F11A 4.2(8)
O1 Zn1B O1B C1B -97.8(3)
O2B Zn1B O1B C1B -4.0(3)
O4B Zn1B O1B C1B 106.6(10)
O3B Zn1B O1B C1B 83.6(3)
N2 Zn1B O1B C1B 174.0(3)
O1 Zn1B O2B C3B 104.6(4)
O1B Zn1B O2B C3B 6.0(4)
O4B Zn1B O2B C3B -167.6(4)
O3B Zn1B O2B C3B -82.9(4)
N2 Zn1B O2B C3B -17.0(16)
O1 Zn1B O3B C8B 36.7(11)
O1B Zn1B O3B C8B -153.6(4)
O2B Zn1B O3B C8B -65.4(4)
O4B Zn1B O3B C8B 29.1(3)
N2 Zn1B O3B C8B 119.3(4)
O1 Zn1B O4B C6B 154.6(4)
O1B Zn1B O4B C6B -49.5(11)
O2B Zn1B O4B C6B 60.8(4)
O3B Zn1B O4B C6B -26.4(4)
N2 Zn1B O4B C6B -116.7(4)
Zn1B O1B C1B C2B 0.8(6)
Zn1B O1B C1B C5B -179.9(3)
O1B C1B C2B C3B 2.6(8)
C5B C1B C2B C3B -176.6(4)
Zn1B O2B C3B C2B -5.2(7)
Zn1B O2B C3B C4B 175.3(3)
C1B C2B C3B O2B -0.1(8)
C1B C2B C3B C4B 179.5(5)
O2B C3B C4B F2B -63.7(6)
C2B C3B C4B F2B 116.7(5)
O2B C3B C4B F3B 53.9(7)
C2B C3B C4B F3B -125.7(6)
O2B C3B C4B F1B 176.5(5)
C2B C3B C4B F1B -3.2(8)
O1B C1B C5B F4B 98.5(6)
C2B C1B C5B F4B -82.2(7)
O1B C1B C5B F6B -139.1(5)
C2B C1B C5B F6B 40.2(7)
O1B C1B C5B F5B -23.8(6)
C2B C1B C5B F5B 155.5(5)
Zn1B O4B C6B C7B 17.5(7)
Zn1B O4B C6B C9B -161.4(3)
O4B C6B C7B C8B 1.8(8)
C9B C6B C7B C8B -179.4(5)
Zn1B O3B C8B C7B -23.3(7)
Zn1B O3B C8B C10B 157.5(4)
C6B C7B C8B O3B 1.9(8)
C6B C7B C8B C10B -178.9(5)
O3B C8B C10B F10B 142.7(6)
C7B C8B C10B F10B -36.7(8)
O3B C8B C10B F11B 14.8(8)
C7B C8B C10B F11B -164.6(6)
O3B C8B C10B F12B -102.2(6)
C7B C8B C10B F12B 78.5(7)
O4B C6B C9B F7B -48.5(6)
C7B C6B C9B F7B 132.6(5)
O4B C6B C9B F9B -170.4(4)
C7B C6B C9B F9B 10.6(7)
O4B C6B C9B F8B 69.6(5)
C7B C6B C9B F8B -109.3(5)
O2' Zn1C O1C C8C -23(19)
O2C Zn1C O1C C8C -10.6(4)
O3C Zn1C O1C C8C 173.1(4)
O4C Zn1C O1C C8C 85.3(4)
N3' Zn1C O1C C8C -103.0(4)
O2' Zn1C O2C C6C -171.8(4)
O3C Zn1C O2C C6C 33.6(11)
O4C Zn1C O2C C6C -79.1(4)
O1C Zn1C O2C C6C 8.3(4)
N3' Zn1C O2C C6C 96.3(4)
O2' Zn1C O3C C3C 104.3(4)
O2C Zn1C O3C C3C -101.1(9)
O4C Zn1C O3C C3C 12.1(4)
O1C Zn1C O3C C3C -75.8(4)
N3' Zn1C O3C C3C -164.4(4)
O2' Zn1C O4C C1C -105.4(5)
O2C Zn1C O4C C1C 161.0(5)
O3C Zn1C O4C C1C -11.0(5)
O1C Zn1C O4C C1C 75.0(5)
N3' Zn1C O4C C1C 11.5(12)
Zn1C O4C C1C C2C 5.9(10)
Zn1C O4C C1C C4C -173.2(6)
O4C C1C C2C C3C 3.4(11)
C4C C1C C2C C3C -177.5(7)
Zn1C O3C C3C C2C -8.3(7)
Zn1C O3C C3C C5C 173.0(4)
C1C C2C C3C O3C -2.1(9)
C1C C2C C3C C5C 176.6(6)
O4C C1C C4C F3C 177.3(8)
C2C C1C C4C F3C -1.9(13)
O4C C1C C4C F2C 57.4(9)
C2C C1C C4C F2C -121.8(8)
O4C C1C C4C F1C -59.7(13)
C2C C1C C4C F1C 121.1(9)
O3C C3C C5C F5C 69.4(8)
C2C C3C C5C F5C -109.5(7)
O3C C3C C5C F6C -166.1(6)
C2C C3C C5C F6C 15.0(9)
O3C C3C C5C F4C -47.6(7)
C2C C3C C5C F4C 133.5(6)
Zn1C O2C C6C C7C -3.0(8)
Zn1C O2C C6C C9C 178.8(4)
O2C C6C C7C C8C -4.5(9)
C9C C6C C7C C8C 173.6(5)
Zn1C O1C C8C C7C 8.0(7)
Zn1C O1C C8C C10C -173.8(4)
C6C C7C C8C O1C 1.4(9)
C6C C7C C8C C10C -176.8(5)
O2C C6C C9C F9C 177.5(6)
C7C C6C C9C F9C -0.9(9)
O2C C6C C9C F8C 54.2(7)
C7C C6C C9C F8C -124.2(6)
O2C C6C C9C F7C -60.8(7)
C7C C6C C9C F7C 120.8(6)
O1C C8C C10C F10C 38.5(8)
C7C C8C C10C F10C -143.1(6)
O1C C8C C10C F12C 165.4(6)
C7C C8C C10C F12C -16.2(8)
O1C C8C C10C F11C -78.6(6)
C7C C8C C10C F11C 99.8(6)
O2 P1 O1 Zn1B 37(2)
O3 P1 O1 Zn1B -80(2)
C1 P1 O1 Zn1B 163.5(19)
O1B Zn1B O1 P1 -177(2)
O2B Zn1B O1 P1 94(2)
O4B Zn1B O1 P1 0(2)
O3B Zn1B O1 P1 -7(3)
N2 Zn1B O1 P1 -90(2)
O1 P1 O2 C16 4.0(4)
O3 P1 O2 C16 125.7(4)
C1 P1 O2 C16 -127.6(4)
O1 P1 O3 C18 49.9(5)
O2 P1 O3 C18 -73.5(5)
C1 P1 O3 C18 175.2(5)
C10 O4 N1 C1 99.2(3)
C10 O4 N1 C6 -137.0(3)
O1 Zn1B N2 C15 134.9(3)
O1B Zn1B N2 C15 -126.3(3)
O2B Zn1B N2 C15 -103.3(14)
O4B Zn1B N2 C15 47.3(3)
O3B Zn1B N2 C15 -37.5(3)
O1 Zn1B N2 C12 -35.2(3)
O1B Zn1B N2 C12 63.6(3)
O2B Zn1B N2 C12 86.7(14)
O4B Zn1B N2 C12 -122.7(3)
O3B Zn1B N2 C12 152.5(3)
O4A Zn1A N3 C13 -33.5(3)
O3A Zn1A N3 C13 151.1(3)
O1A Zn1A N3 C13 66.1(3)
O2A Zn1A N3 C13 12.9(8)
N2' Zn1A N3 C13 -125.5(3)
O4A Zn1A N3 C14 155.1(3)
O3A Zn1A N3 C14 -20.2(3)
O1A Zn1A N3 C14 -105.3(3)
O2A Zn1A N3 C14 -158.4(6)
N2' Zn1A N3 C14 63.1(3)
O4 N1 C1 C2 -122.9(3)
C6 N1 C1 C2 120.4(4)
O4 N1 C1 P1 7.5(4)
C6 N1 C1 P1 -109.2(3)
O1 P1 C1 N1 -65.1(3)
O2 P1 C1 N1 65.0(3)
O3 P1 C1 N1 173.3(3)
O1 P1 C1 C2 64.8(3)
O2 P1 C1 C2 -165.2(3)
O3 P1 C1 C2 -56.8(3)
N1 C1 C2 C3 -35.2(6)
P1 C1 C2 C3 -164.7(5)
N1 C1 C2 C5 86.9(5)
P1 C1 C2 C5 -42.6(5)
N1 C1 C2 C4 -151.3(4)
P1 C1 C2 C4 79.2(4)
O4 N1 C6 C8 62.1(4)
C1 N1 C6 C8 -178.9(4)
O4 N1 C6 C7 -59.4(4)
C1 N1 C6 C7 59.6(5)
O4 N1 C6 C9 178.3(4)
C1 N1 C6 C9 -62.7(5)
N1 O4 C10 C12 180.0(3)
N1 O4 C10 C11 57.7(4)
C15 N2 C12 C13 -3.0(5)
Zn1B N2 C12 C13 166.9(3)
C15 N2 C12 C10 178.1(3)
Zn1B N2 C12 C10 -12.0(5)
O4 C10 C12 N2 107.2(4)
C11 C10 C12 N2 -128.9(4)
O4 C10 C12 C13 -71.7(4)
C11 C10 C12 C13 52.2(5)
C14 N3 C13 C12 -0.5(6)
Zn1A N3 C13 C12 -172.4(3)
N2 C12 C13 N3 2.4(6)
C10 C12 C13 N3 -178.7(3)
C13 N3 C14 C15 -0.7(6)
Zn1A N3 C14 C15 170.9(3)
C12 N2 C15 C14 1.8(6)
Zn1B N2 C15 C14 -169.2(3)
N3 C14 C15 N2 0.0(6)
P1 O2 C16 C17 -121.5(5)
P1 O3 C18 C19 -156.3(6)
O2' P1' O1' C18' 13.5(5)
O3' P1' O1' C18' 135.2(4)
C1' P1' O1' C18' -118.6(4)
O3' P1' O2' Zn1C -107.8(10)
O1' P1' O2' Zn1C 8.2(10)
C1' P1' O2' Zn1C 136.2(9)
O2C Zn1C O2' P1' -160.2(10)
O3C Zn1C O2' P1' 16.1(10)
O4C Zn1C O2' P1' 104.0(10)
O1C Zn1C O2' P1' -148(18)
N3' Zn1C O2' P1' -67.8(10)
O2' P1' O3' C16' 49.0(6)
O1' P1' O3' C16' -73.1(6)
C1' P1' O3' C16' 174.4(6)
C10' O4' N1' C1' 96.3(4)
C10' O4' N1' C6' -138.4(3)
O4A Zn1A N2' C13' -44.4(3)
O3A Zn1A N2' C13' 141.2(3)
O1A Zn1A N2' C13' 117.6(6)
O2A Zn1A N2' C13' -131.3(3)
N3 Zn1A N2' C13' 41.4(3)
O4A Zn1A N2' C15' 139.7(3)
O3A Zn1A N2' C15' -34.7(3)
O1A Zn1A N2' C15' -58.2(7)
O2A Zn1A N2' C15' 52.9(3)
N3 Zn1A N2' C15' -134.5(3)
O2' Zn1C N3' C12' -24.6(3)
O2C Zn1C N3' C12' 68.8(3)
O3C Zn1C N3' C12' -118.9(3)
O4C Zn1C N3' C12' -141.5(8)
O1C Zn1C N3' C12' 155.0(3)
O2' Zn1C N3' C14' 139.3(3)
O2C Zn1C N3' C14' -127.3(3)
O3C Zn1C N3' C14' 45.0(3)
O4C Zn1C N3' C14' 22.4(10)
O1C Zn1C N3' C14' -41.1(3)
O4' N1' C1' C2' -118.6(3)
C6' N1' C1' C2' 123.6(4)
O4' N1' C1' P1' 12.3(4)
C6' N1' C1' P1' -105.5(3)
O2' P1' C1' N1' -70.9(3)
O3' P1' C1' N1' 166.7(3)
O1' P1' C1' N1' 59.1(3)
O2' P1' C1' C2' 58.6(4)
O3' P1' C1' C2' -63.8(3)
O1' P1' C1' C2' -171.4(3)
N1' C1' C2' C3' -50.1(5)
P1' C1' C2' C3' -179.8(4)
N1' C1' C2' C4' 69.2(5)
P1' C1' C2' C4' -60.5(5)
N1' C1' C2' C5' -167.9(4)
P1' C1' C2' C5' 62.4(5)
O4' N1' C6' C9' -58.3(5)
C1' N1' C6' C9' 61.3(5)
O4' N1' C6' C7' 179.3(4)
C1' N1' C6' C7' -61.0(5)
O4' N1' C6' C8' 63.1(4)
C1' N1' C6' C8' -177.2(4)
N1' O4' C10' C12' 178.1(3)
N1' O4' C10' C11' 56.3(4)
C14' N3' C12' C13' -4.5(6)
Zn1C N3' C12' C13' 158.9(3)
C14' N3' C12' C10' 177.2(4)
Zn1C N3' C12' C10' -19.5(5)
O4' C10' C12' N3' 107.9(4)
C11' C10' C12' N3' -128.8(4)
O4' C10' C12' C13' -70.4(4)
C11' C10' C12' C13' 52.9(5)
C15' N2' C13' C12' 2.6(6)
Zn1A N2' C13' C12' -173.5(3)
N3' C12' C13' N2' 1.4(6)
C10' C12' C13' N2' 179.6(4)
C12' N3' C14' C15' 3.9(6)
Zn1C N3' C14' C15' -162.1(4)
C13' N2' C15' C14' -3.2(6)
Zn1A N2' C15' C14' 172.9(3)
N3' C14' C15' N2' -0.1(7)
P1' O3' C16' C17' -158.0(6)
P1' O1' C18' C19' -160.6(4)
